data_7017653
loop_
_publ_author_name
'Kobelt, Claudia'
'Burschka, Christian'
'Bertermann, R\"udiger'
'Fonseca Guerra, C.'
'Bickelhaupt, F. Matthias'
'Tacke, Reinhold'

_publ_section_title
;
 Synthesis and structural characterisation of neutral pentacoordinate
 silicon(iv) complexes with a tridentate dianionic N,N,S chelate ligand.
;
_journal_issue 7
_journal_name_full 'Dalton transactions (Cambridge, England : 2003)'
_journal_page_first 2148
_journal_page_last 2162
_journal_paper_doi 10.1039/c1dt11306b
_journal_volume 41
_journal_year 2012
_chemical_formula_moiety '2(C19 H15 N3 O S Si), C7 H8'
_chemical_formula_sum 'C22.5 H19 N3 O S Si'
_chemical_formula_weight 407.56
_chemical_name_systematic
;
?
;
_space_group_IT_number 15
_symmetry_cell_setting monoclinic
_symmetry_space_group_name_Hall '-C 2yc'
_symmetry_space_group_name_H-M 'C 1 2/c 1'
_atom_sites_solution_hydrogens geom
_atom_sites_solution_primary direct
_atom_sites_solution_secondary difmap
_audit_creation_method SHELXL-97
_cell_angle_alpha 90.00
_cell_angle_beta 118.544(15)
_cell_angle_gamma 90.00
_cell_formula_units_Z 8
_cell_length_a 21.439(4)
_cell_length_b 12.6603(18)
_cell_length_c 16.963(2)
_cell_measurement_reflns_used 5000
_cell_measurement_temperature 173(2)
_cell_measurement_theta_max 24.8
_cell_measurement_theta_min 7.75
_cell_volume 4044.5(12)
_computing_cell_refinement Stoe-IPDS
_computing_data_collection Stoe-IPDS
_computing_data_reduction Stoe-IPDS
_computing_molecular_graphics Ortep/Povray
_computing_publication_material Bruker-SHELXTL
_computing_structure_refinement 'SHELXL-97 (Sheldrick, 2008)'
_computing_structure_solution 'SHELXS-97 (Sheldrick, 2008)'
_diffrn_ambient_temperature 173(2)
_diffrn_measured_fraction_theta_full 0.992
_diffrn_measured_fraction_theta_max 0.992
_diffrn_measurement_device_type image_plate_Stoe-IPDS
_diffrn_measurement_method 'omega scan '
_diffrn_radiation_monochromator graphite
_diffrn_radiation_source 'fine-focus sealed tube'
_diffrn_radiation_type MoK\a
_diffrn_radiation_wavelength 0.71073
_diffrn_reflns_av_R_equivalents 0.0582
_diffrn_reflns_av_sigmaI/netI 0.0333
_diffrn_reflns_limit_h_max 29
_diffrn_reflns_limit_h_min -29
_diffrn_reflns_limit_k_max 17
_diffrn_reflns_limit_k_min -17
_diffrn_reflns_limit_l_max 23
_diffrn_reflns_limit_l_min -23
_diffrn_reflns_number 31456
_diffrn_reflns_theta_full 29.14
_diffrn_reflns_theta_max 29.14
_diffrn_reflns_theta_min 2.55
_exptl_absorpt_coefficient_mu 0.238
_exptl_absorpt_correction_type none
_exptl_crystal_colour yellow
_exptl_crystal_density_diffrn 1.339
_exptl_crystal_density_method 'not measured'
_exptl_crystal_description prism
_exptl_crystal_F_000 1704
_exptl_crystal_size_max .5
_exptl_crystal_size_mid .25
_exptl_crystal_size_min .25
_refine_diff_density_max 0.373
_refine_diff_density_min -0.541
_refine_diff_density_rms 0.053
_refine_ls_extinction_method none
_refine_ls_goodness_of_fit_ref 1.062
_refine_ls_hydrogen_treatment constr
_refine_ls_matrix_type full
_refine_ls_number_parameters 260
_refine_ls_number_reflns 5407
_refine_ls_number_restraints 0
_refine_ls_restrained_S_all 1.062
_refine_ls_R_factor_all 0.0625
_refine_ls_R_factor_gt 0.0452
_refine_ls_shift/su_max 0.001
_refine_ls_shift/su_mean 0.000
_refine_ls_structure_factor_coef Fsqd
_refine_ls_weighting_details 'calc w=1/[\s^2^(Fo^2^)+(0.0632P)^2^+2.4713P] where P=(Fo^2^+2Fc^2^)/3'
_refine_ls_weighting_scheme calc
_refine_ls_wR_factor_gt 0.1170
_refine_ls_wR_factor_ref 0.1262
_reflns_number_gt 4022
_reflns_number_total 5407
_reflns_threshold_expression >2sigma(I)
_cod_data_source_file c1dt11306b.txt
_cod_data_source_block kob06d_3
_cod_original_cell_volume 4044.5(10)
_cod_original_sg_symbol_H-M C2/c
_cod_original_formula_sum 'C22.50 H19 N3 O S Si'
_cod_database_code 7017653

loop_
_symmetry_equiv_pos_as_xyz
'x, y, z'
'-x, y, -z+1/2'
'x+1/2, y+1/2, z'
'-x+1/2, y+1/2, -z+1/2'
'-x, -y, -z'
'x, -y, z-1/2'
'-x+1/2, -y+1/2, -z'
'x+1/2, -y+1/2, z-1/2'

loop_
_atom_site_label
_atom_site_type_symbol
_atom_site_fract_x
_atom_site_fract_y
_atom_site_fract_z
_atom_site_U_iso_or_equiv
_atom_site_adp_type
_atom_site_occupancy
_atom_site_symmetry_multiplicity
_atom_site_calc_flag
_atom_site_refinement_flags
C1 C 0.15764(8) 1.04898(13) 0.10132(11) 0.0305(3) Uani 1 1 d .
C2 C 0.17241(9) 1.11125(13) 0.17668(11) 0.0345(3) Uani 1 1 d .
H2 H 0.2171 1.1045 0.2292 0.041 Uiso 1 1 calc R
C3 C 0.12270(11) 1.18274(14) 0.17572(13) 0.0409(4) Uani 1 1 d .
H3 H 0.1336 1.2239 0.2275 0.049 Uiso 1 1 calc R
C4 C 0.05756(11) 1.19422(15) 0.09978(15) 0.0446(4) Uani 1 1 d .
H4 H 0.0236 1.2428 0.0993 0.054 Uiso 1 1 calc R
C5 C 0.04227(10) 1.13408(17) 0.02433(15) 0.0483(5) Uani 1 1 d .
H5 H -0.0023 1.1418 -0.0282 0.058 Uiso 1 1 calc R
C6 C 0.09195(9) 1.06230(16) 0.02516(13) 0.0414(4) Uani 1 1 d .
H6 H 0.0808 1.0218 -0.0271 0.050 Uiso 1 1 calc R
C7 C 0.14925(9) 0.73673(14) 0.06499(12) 0.0354(3) Uani 1 1 d .
C8 C 0.11251(10) 0.64305(15) 0.05739(15) 0.0445(4) Uani 1 1 d .
H8 H 0.1093 0.6166 0.1077 0.053 Uiso 1 1 calc R
C9 C 0.08053(10) 0.58795(16) -0.02359(16) 0.0500(5) Uani 1 1 d .
H9 H 0.0556 0.5241 -0.0286 0.060 Uiso 1 1 calc R
C10 C 0.08541(10) 0.62703(17) -0.09673(16) 0.0489(5) Uani 1 1 d .
H10 H 0.0638 0.5894 -0.1519 0.059 Uiso 1 1 calc R
C11 C 0.12146(10) 0.72031(16) -0.09058(13) 0.0419(4) Uani 1 1 d .
H11 H 0.1241 0.7460 -0.1415 0.050 Uiso 1 1 calc R
C12 C 0.15397(8) 0.77690(14) -0.00996(11) 0.0329(3) Uani 1 1 d .
C13 C 0.19945(9) 0.91140(15) -0.07243(11) 0.0365(4) Uani 1 1 d .
H13A H 0.1523 0.9271 -0.1240 0.044 Uiso 1 1 calc R
H13B H 0.2232 0.8578 -0.0914 0.044 Uiso 1 1 calc R
C14 C 0.24313(9) 1.00936(15) -0.04243(12) 0.0374(4) Uani 1 1 d .
C15 C 0.26520(12) 1.06854(17) -0.09444(16) 0.0502(5) Uani 1 1 d .
H15 H 0.2509 1.0492 -0.1548 0.060 Uiso 1 1 calc R
C16 C 0.30791(13) 1.15518(19) -0.05666(18) 0.0592(6) Uani 1 1 d .
H16 H 0.3240 1.1957 -0.0906 0.071 Uiso 1 1 calc R
C17 C 0.32737(12) 1.18320(17) 0.03111(18) 0.0550(6) Uani 1 1 d .
H17 H 0.3573 1.2424 0.0581 0.066 Uiso 1 1 calc R
C18 C 0.30259(10) 1.12369(16) 0.07865(15) 0.0452(4) Uani 1 1 d .
H18 H 0.3146 1.1439 0.1382 0.054 Uiso 1 1 calc R
C19 C 0.35925(9) 0.95294(13) 0.25834(12) 0.0364(4) Uani 1 1 d .
C20 C 0.5000 0.1486(3) 0.2500 0.0928(15) Uani 1 2 d S
H20A H 0.5079 0.1228 0.3085 0.139 Uiso 0.50 1 calc PR
H20B H 0.5380 0.1228 0.2385 0.139 Uiso 0.50 1 calc PR
H20C H 0.4541 0.1228 0.2030 0.139 Uiso 0.50 1 calc PR
C21 C 0.5000 0.2681(3) 0.2500 0.0506(7) Uani 1 2 d S
C22 C 0.54378(12) 0.3241(2) 0.22662(16) 0.0583(6) Uani 1 1 d .
H22 H 0.5747 0.2868 0.2109 0.070 Uiso 1 1 calc R
C23 C 0.54392(14) 0.4323(2) 0.22554(17) 0.0648(7) Uani 1 1 d .
H23 H 0.5740 0.4690 0.2081 0.078 Uiso 1 1 calc R
C24 C 0.5000 0.4883(3) 0.2500 0.0689(10) Uani 1 2 d S
H24 H 0.5000 0.5633 0.2500 0.083 Uiso 1 2 calc SR
N1 N 0.26166(7) 1.03747(12) 0.04245(10) 0.0348(3) Uani 1 1 d .
N2 N 0.19139(7) 0.87175(11) 0.00299(9) 0.0319(3) Uani 1 1 d .
N3 N 0.30100(8) 0.96634(14) 0.20333(10) 0.0434(4) Uani 1 1 d .
O O 0.41783(8) 0.94243(15) 0.31509(13) 0.0756(6) Uani 1 1 d .
S S 0.19458(3) 0.80847(4) 0.16496(3) 0.04017(13) Uani 1 1 d .
Si Si 0.22099(2) 0.94613(4) 0.10261(3) 0.02981(12) Uani 1 1 d .

loop_
_atom_site_aniso_label
_atom_site_aniso_U_11
_atom_site_aniso_U_22
_atom_site_aniso_U_33
_atom_site_aniso_U_23
_atom_site_aniso_U_13
_atom_site_aniso_U_12
C1 0.0298(7) 0.0338(8) 0.0311(8) 0.0010(6) 0.0172(6) 0.0013(6)
C2 0.0425(9) 0.0328(8) 0.0314(8) 0.0021(6) 0.0203(7) 0.0014(7)
C3 0.0584(11) 0.0329(8) 0.0441(10) 0.0018(7) 0.0347(9) 0.0033(8)
C4 0.0463(10) 0.0385(9) 0.0617(12) 0.0047(8) 0.0360(10) 0.0081(8)
C5 0.0327(9) 0.0527(11) 0.0538(11) 0.0003(9) 0.0161(8) 0.0091(8)
C6 0.0320(8) 0.0487(10) 0.0384(9) -0.0057(8) 0.0127(7) 0.0058(7)
C7 0.0319(8) 0.0356(8) 0.0417(9) 0.0061(7) 0.0200(7) 0.0083(6)
C8 0.0412(9) 0.0380(9) 0.0587(12) 0.0088(8) 0.0273(9) 0.0059(7)
C9 0.0399(9) 0.0372(10) 0.0734(14) -0.0016(9) 0.0276(10) 0.0010(8)
C10 0.0364(9) 0.0473(11) 0.0618(13) -0.0166(9) 0.0223(9) 0.0003(8)
C11 0.0379(9) 0.0482(10) 0.0431(10) -0.0072(8) 0.0222(8) 0.0036(7)
C12 0.0281(7) 0.0374(8) 0.0360(8) -0.0003(6) 0.0177(6) 0.0063(6)
C13 0.0388(8) 0.0475(9) 0.0301(8) 0.0055(7) 0.0220(7) 0.0087(7)
C14 0.0367(8) 0.0450(9) 0.0394(9) 0.0126(7) 0.0255(7) 0.0128(7)
C15 0.0608(12) 0.0496(11) 0.0585(12) 0.0179(9) 0.0433(11) 0.0133(9)
C16 0.0637(13) 0.0537(12) 0.0827(17) 0.0266(12) 0.0532(13) 0.0116(10)
C17 0.0471(11) 0.0434(11) 0.0812(16) 0.0156(10) 0.0361(11) 0.0020(9)
C18 0.0368(9) 0.0427(10) 0.0550(11) 0.0081(8) 0.0210(8) 0.0000(7)
C19 0.0323(8) 0.0325(8) 0.0383(9) 0.0004(7) 0.0118(7) 0.0017(6)
C20 0.066(2) 0.058(2) 0.118(4) 0.000 0.015(2) 0.000
C21 0.0386(13) 0.0524(16) 0.0510(16) 0.000 0.0135(12) 0.000
C22 0.0446(11) 0.0807(17) 0.0557(13) -0.0096(11) 0.0288(10) -0.0023(11)
C23 0.0593(14) 0.0795(17) 0.0538(13) 0.0064(12) 0.0257(11) -0.0189(12)
C24 0.074(2) 0.0480(18) 0.058(2) 0.000 0.0095(17) 0.000
N1 0.0291(6) 0.0397(7) 0.0391(7) 0.0078(6) 0.0191(6) 0.0051(5)
N2 0.0331(6) 0.0386(7) 0.0292(6) 0.0034(5) 0.0193(5) 0.0043(5)
N3 0.0353(8) 0.0537(10) 0.0361(8) 0.0035(7) 0.0130(6) 0.0031(7)
O 0.0396(8) 0.0694(11) 0.0765(12) -0.0024(9) -0.0055(8) 0.0073(7)
S 0.0493(3) 0.0416(2) 0.0331(2) 0.00803(17) 0.02244(19) 0.00305(19)
Si 0.0278(2) 0.0352(2) 0.0275(2) 0.00339(17) 0.01405(17) 0.00450(16)

loop_
_atom_type_symbol
_atom_type_description
_atom_type_scat_dispersion_real
_atom_type_scat_dispersion_imag
_atom_type_scat_source
C C 0.0033 0.0016 'International Tables Vol C Tables 4.2.6.8 and 6.1.1.4'
H H 0.0000 0.0000 'International Tables Vol C Tables 4.2.6.8 and 6.1.1.4'
N N 0.0061 0.0033 'International Tables Vol C Tables 4.2.6.8 and 6.1.1.4'
O O 0.0106 0.0060 'International Tables Vol C Tables 4.2.6.8 and 6.1.1.4'
Si Si 0.0817 0.0704 'International Tables Vol C Tables 4.2.6.8 and 6.1.1.4'
S S 0.1246 0.1234 'International Tables Vol C Tables 4.2.6.8 and 6.1.1.4'

loop_
_geom_angle_atom_site_label_1
_geom_angle_atom_site_label_2
_geom_angle_atom_site_label_3
_geom_angle
_geom_angle_site_symmetry_1
_geom_angle_site_symmetry_3
C6 C1 C2 117.69(15) . .
C6 C1 Si 120.04(13) . .
C2 C1 Si 122.20(12) . .
C3 C2 C1 121.08(17) . .
C4 C3 C2 120.40(17) . .
C3 C4 C5 119.34(17) . .
C4 C5 C6 120.37(18) . .
C1 C6 C5 121.11(18) . .
C8 C7 C12 120.09(18) . .
C8 C7 S 123.90(15) . .
C12 C7 S 115.97(13) . .
C9 C8 C7 120.43(19) . .
C10 C9 C8 119.46(19) . .
C9 C10 C11 120.95(19) . .
C10 C11 C12 120.57(19) . .
C11 C12 N2 124.90(16) . .
C11 C12 C7 118.51(17) . .
N2 C12 C7 116.59(15) . .
N2 C13 C14 107.77(14) . .
N1 C14 C15 121.10(19) . .
N1 C14 C13 113.69(14) . .
C15 C14 C13 125.21(18) . .
C16 C15 C14 118.9(2) . .
C15 C16 C17 119.74(19) . .
C18 C17 C16 119.0(2) . .
N1 C18 C17 121.5(2) . .
N3 C19 O 177.8(2) . .
C22 C21 C22 118.0(3) . 2_655
C22 C21 C20 120.99(16) . .
C22 C21 C20 120.99(16) 2_655 .
C23 C22 C21 121.7(2) . .
C22 C23 C24 120.0(2) . .
C23 C24 C23 118.7(3) . 2_655
C14 N1 C18 119.72(16) . .
C14 N1 Si 114.57(12) . .
C18 N1 Si 125.67(14) . .
C12 N2 C13 117.12(14) . .
C12 N2 Si 121.58(11) . .
C13 N2 Si 121.09(12) . .
C19 N3 Si 158.55(16) . .
C7 S Si 95.42(6) . .
N2 Si N3 137.79(7) . .
N2 Si C1 115.61(7) . .
N3 Si C1 105.89(8) . .
N2 Si N1 82.23(7) . .
N3 Si N1 87.20(7) . .
C1 Si N1 94.74(7) . .
N2 Si S 88.89(5) . .
N3 Si S 90.21(6) . .
C1 Si S 101.55(5) . .
N1 Si S 163.59(5) . .

loop_
_geom_bond_atom_site_label_1
_geom_bond_atom_site_label_2
_geom_bond_distance
_geom_bond_site_symmetry_2
C1 C6 1.394(2) .
C1 C2 1.403(2) .
C1 Si 1.8740(16) .
C2 C3 1.392(2) .
C3 C4 1.383(3) .
C4 C5 1.387(3) .
C5 C6 1.395(3) .
C7 C8 1.395(3) .
C7 C12 1.417(2) .
C7 S 1.7521(19) .
C8 C9 1.394(3) .
C9 C10 1.385(3) .
C10 C11 1.388(3) .
C11 C12 1.399(2) .
C12 N2 1.402(2) .
C13 N2 1.460(2) .
C13 C14 1.490(3) .
C14 N1 1.346(2) .
C14 C15 1.401(2) .
C15 C16 1.375(3) .
C16 C17 1.387(4) .
C17 C18 1.382(3) .
C18 N1 1.350(2) .
C19 N3 1.160(2) .
C19 O 1.169(2) .
C20 C21 1.513(5) .
C21 C22 1.377(3) .
C21 C22 1.377(3) 2_655
C22 C23 1.370(4) .
C23 C24 1.391(3) .
C24 C23 1.391(3) 2_655
N1 Si 1.9972(15) .
N2 Si 1.7664(15) .
N3 Si 1.7681(17) .
S Si 2.2469(7) .

loop_
_geom_torsion_atom_site_label_1
_geom_torsion_atom_site_label_2
_geom_torsion_atom_site_label_3
_geom_torsion_atom_site_label_4
_geom_torsion
_geom_torsion_site_symmetry_1
_geom_torsion_site_symmetry_4
C6 C1 C2 C3 0.9(2) . .
Si C1 C2 C3 -176.15(13) . .
C1 C2 C3 C4 -0.4(3) . .
C2 C3 C4 C5 -0.3(3) . .
C3 C4 C5 C6 0.4(3) . .
C2 C1 C6 C5 -0.8(3) . .
Si C1 C6 C5 176.30(16) . .
C4 C5 C6 C1 0.2(3) . .
C12 C7 C8 C9 0.4(3) . .
S C7 C8 C9 -176.98(14) . .
C7 C8 C9 C10 -0.1(3) . .
C8 C9 C10 C11 -0.2(3) . .
C9 C10 C11 C12 0.2(3) . .
C10 C11 C12 N2 -179.86(16) . .
C10 C11 C12 C7 0.1(2) . .
C8 C7 C12 C11 -0.3(2) . .
S C7 C12 C11 177.20(12) . .
C8 C7 C12 N2 179.58(14) . .
S C7 C12 N2 -2.88(19) . .
N2 C13 C14 N1 -1.86(19) . .
N2 C13 C14 C15 177.17(16) . .
N1 C14 C15 C16 1.6(3) . .
C13 C14 C15 C16 -177.37(18) . .
C14 C15 C16 C17 -1.0(3) . .
C15 C16 C17 C18 -0.7(3) . .
C16 C17 C18 N1 1.9(3) . .
C22 C21 C22 C23 -0.59(18) 2_655 .
C20 C21 C22 C23 179.41(18) . .
C21 C22 C23 C24 1.2(4) . .
C22 C23 C24 C23 -0.57(17) . 2_655
C15 C14 N1 C18 -0.4(2) . .
C13 C14 N1 C18 178.62(15) . .
C15 C14 N1 Si 177.36(14) . .
C13 C14 N1 Si -3.57(18) . .
C17 C18 N1 C14 -1.3(3) . .
C17 C18 N1 Si -178.87(14) . .
C11 C12 N2 C13 -2.9(2) . .
C7 C12 N2 C13 177.23(14) . .
C11 C12 N2 Si 171.87(13) . .
C7 C12 N2 Si -8.04(19) . .
C14 C13 N2 C12 -177.61(13) . .
C14 C13 N2 Si 7.64(18) . .
O C19 N3 Si 172(100) . .
C8 C7 S Si -173.61(14) . .
C12 C7 S Si 8.96(12) . .
C12 N2 Si N3 100.65(15) . .
C13 N2 Si N3 -84.83(16) . .
C12 N2 Si C1 -90.73(13) . .
C13 N2 Si C1 83.79(13) . .
C12 N2 Si N1 177.72(13) . .
C13 N2 Si N1 -7.77(12) . .
C12 N2 Si S 11.56(12) . .
C13 N2 Si S -173.93(12) . .
C19 N3 Si N2 -11.1(5) . .
C19 N3 Si C1 179.6(4) . .
C19 N3 Si N1 -86.3(4) . .
C19 N3 Si S 77.5(4) . .
C6 C1 Si N2 0.33(17) . .
C2 C1 Si N2 177.31(12) . .
C6 C1 Si N3 172.40(14) . .
C2 C1 Si N3 -10.62(16) . .
C6 C1 Si N1 83.97(15) . .
C2 C1 Si N1 -99.04(14) . .
C6 C1 Si S -94.04(14) . .
C2 C1 Si S 82.95(14) . .
C14 N1 Si N2 6.23(12) . .
C18 N1 Si N2 -176.11(15) . .
C14 N1 Si N3 145.27(13) . .
C18 N1 Si N3 -37.07(15) . .
C14 N1 Si C1 -109.01(12) . .
C18 N1 Si C1 68.65(15) . .
C14 N1 Si S 64.1(2) . .
C18 N1 Si S -118.26(19) . .
C7 S Si N2 -10.09(7) . .
C7 S Si N3 -147.89(8) . .
C7 S Si C1 105.84(8) . .
C7 S Si N1 -67.13(19) . .
